data_7050199
loop_
_publ_author_name
'Golovko, Vladimir B.'
'Hope-Weeks, Louisa J.'
'Mays, Martin J.'
'McPartlin, Mary'
'Sloan, Anna M.'
'Woods, Anthony D.'

_publ_section_title
;
 Synthesis of cobalt-containing cyclophanes, and the formation of an
 unprecedented seven-membered cyclic diyneElectronic supplementary
 information (ESI) available: crystallographic data for complexes 8 and
 11. See http://www.rsc.org/suppdata/nj/b3/b310515f/
;
_journal_issue 4
_journal_name_full 'New Journal of Chemistry'
_journal_page_first 527
_journal_paper_doi 10.1039/b310515f
_journal_volume 28
_journal_year 2004
_chemical_formula_sum 'C22 H10 Co4 O12'
_chemical_formula_weight 702.02
_space_group_IT_number 19
_symmetry_cell_setting orthorhombic
_symmetry_space_group_name_Hall 'P 2ac 2ab'
_symmetry_space_group_name_H-M 'P 21 21 21'
_atom_sites_solution_hydrogens geom
_atom_sites_solution_primary direct
_atom_sites_solution_secondary difmap
_audit_creation_method SHELXL-97
_cell_angle_alpha 90.00
_cell_angle_beta 90.00
_cell_angle_gamma 90.00
_cell_formula_units_Z 4
_cell_length_a 9.369(2)
_cell_length_b 16.409(2)
_cell_length_c 16.632(2)
_cell_measurement_temperature 180(2)
_cell_volume 2556.9(7)
_computing_cell_refinement 'HKL Scalepack (Otwinowski & Minor 1997)'
_computing_data_collection 'Collect (Nonius BV, 1997-2000)'
_computing_data_reduction
;
HKL Denzo and Scalepack (Otwinowski & Minor 1997)
;
_computing_molecular_graphics 'Bruker SHELXTL'
_computing_publication_material 'Bruker SHELXTL'
_computing_structure_refinement 'SHELXL-97 (Sheldrick, 1997)'
_computing_structure_solution 'teXsan  SHELXS-97 (Sheldrick, 1990)'
_diffrn_ambient_temperature 180(2)
_diffrn_detector_area_resol_mean 9
_diffrn_measured_fraction_theta_full 0.970
_diffrn_measured_fraction_theta_max 0.970
_diffrn_measurement_device '95mm CCD camera on \k-goniostat'
_diffrn_measurement_device_type KappaCCD
_diffrn_measurement_method CCD
_diffrn_radiation_monochromator 'horizonally mounted graphite crystal'
_diffrn_radiation_source 'fine-focus sealed tube'
_diffrn_radiation_type MoK\a
_diffrn_radiation_wavelength 0.71069
_diffrn_reflns_av_R_equivalents 0.0584
_diffrn_reflns_av_sigmaI/netI 0.0903
_diffrn_reflns_limit_h_max 12
_diffrn_reflns_limit_h_min -7
_diffrn_reflns_limit_k_max 13
_diffrn_reflns_limit_k_min -21
_diffrn_reflns_limit_l_max 21
_diffrn_reflns_limit_l_min -18
_diffrn_reflns_number 9560
_diffrn_reflns_theta_full 27.49
_diffrn_reflns_theta_max 27.49
_diffrn_reflns_theta_min 3.52
_exptl_absorpt_coefficient_mu 2.611
_exptl_absorpt_correction_T_max 1.032
_exptl_absorpt_correction_T_min 0.968
_exptl_absorpt_correction_type multi-scan
_exptl_absorpt_process_details
;
Sortav Blessing (1995)
multi-scan from symmetry-related measurements (Blessing 1995)
;
_exptl_crystal_density_diffrn 1.824
_exptl_crystal_density_method 'not measured'
_exptl_crystal_F_000 1384
_exptl_crystal_size_max 0.21
_exptl_crystal_size_mid 0.16
_exptl_crystal_size_min 0.09
_refine_diff_density_max 0.795
_refine_diff_density_min -0.675
_refine_diff_density_rms 0.100
_refine_ls_abs_structure_details 'Flack H D (1983), Acta Cryst. A39, 876-881'
_refine_ls_abs_structure_Flack -0.009(18)
_refine_ls_extinction_method none
_refine_ls_goodness_of_fit_ref 1.043
_refine_ls_hydrogen_treatment mixed
_refine_ls_matrix_type full
_refine_ls_number_parameters 345
_refine_ls_number_reflns 5431
_refine_ls_number_restraints 6
_refine_ls_restrained_S_all 1.043
_refine_ls_R_factor_all 0.0594
_refine_ls_R_factor_gt 0.0439
_refine_ls_shift/su_max 0.001
_refine_ls_shift/su_mean 0.000
_refine_ls_structure_factor_coef Fsqd
_refine_ls_weighting_details 'calc w=1/[\s^2^(Fo^2^)+(0.0124P)^2^+0.0000P] where P=(Fo^2^+2Fc^2^)/3'
_refine_ls_weighting_scheme calc
_refine_ls_wR_factor_gt 0.0789
_refine_ls_wR_factor_ref 0.0860
_reflns_number_gt 4544
_reflns_number_total 5431
_reflns_threshold_expression >2sigma(I)
_cod_data_source_file b310515f.txt
_cod_data_source_block comp2
_cod_depositor_comments
;
The following automatic conversions were performed:
'_symmetry_cell_setting' value 'Orthorhombic' changed to 'orthorhombic'
according to '/home/saulius/struct/CIF-dictionaries/cif_core.dic'
dictionary named 'cif_core.dic' version 2.4.1 from
2010-06-29.

'_exptl_absorpt_correction_type' value 'multiscan' changed to
'multi-scan' according to
'/home/saulius/struct/CIF-dictionaries/cif_core.dic' dictionary named
'cif_core.dic' version 2.4.1 from 2010-06-29.

Automatic conversion script
Id: cif_fix_enum 1527 2010-12-29 10:47:43Z saulius 
;
_cod_original_sg_symbol_H-M P2(1)2(1)2(1)
_cod_database_code 7050199

loop_
_symmetry_equiv_pos_as_xyz
'x, y, z'
'-x+1/2, -y, z+1/2'
'x+1/2, -y+1/2, -z'
'-x, y+1/2, -z+1/2'

loop_
_atom_site_label
_atom_site_type_symbol
_atom_site_fract_x
_atom_site_fract_y
_atom_site_fract_z
_atom_site_U_iso_or_equiv
_atom_site_adp_type
_atom_site_occupancy
_atom_site_symmetry_multiplicity
_atom_site_calc_flag
_atom_site_refinement_flags
_atom_site_disorder_assembly
_atom_site_disorder_group
Co1 Co 1.11889(7) 0.02926(3) 0.60711(3) 0.03018(15) Uani 1 1 d . . .
Co2 Co 0.94847(7) 0.14357(3) 0.60330(3) 0.02808(15) Uani 1 1 d . . .
Co3 Co 1.24874(7) 0.27805(3) 0.76566(3) 0.02930(15) Uani 1 1 d . . .
Co4 Co 1.38426(7) 0.15075(3) 0.78306(3) 0.02739(15) Uani 1 1 d . . .
C103 C 1.2368(6) 0.0692(3) 0.5281(3) 0.0398(12) Uani 1 1 d . . .
O103 O 1.3066(5) 0.0976(2) 0.4801(2) 0.0571(11) Uani 1 1 d . . .
C102 C 1.0169(6) -0.0508(3) 0.5574(3) 0.0409(12) Uani 1 1 d . . .
O102 O 0.9562(4) -0.10138(19) 0.5260(2) 0.0575(11) Uani 1 1 d . . .
C101 C 1.2431(6) -0.0346(3) 0.6600(3) 0.0416(12) Uani 1 1 d . . .
O101 O 1.3233(5) -0.0752(2) 0.6922(2) 0.0662(12) Uani 1 1 d . . .
C203 C 0.8226(6) 0.0915(3) 0.5370(3) 0.0368(11) Uani 1 1 d . . .
O203 O 0.7486(4) 0.05721(19) 0.4954(2) 0.0540(10) Uani 1 1 d . . .
C202 C 1.0402(6) 0.2187(3) 0.5413(3) 0.0410(12) Uani 1 1 d . . .
O202 O 1.1053(5) 0.2667(2) 0.5082(2) 0.0661(12) Uani 1 1 d . . .
C201 C 0.8206(5) 0.2078(3) 0.6543(3) 0.0341(11) Uani 1 1 d . . .
O201 O 0.7386(4) 0.24615(18) 0.6862(2) 0.0495(9) Uani 1 1 d . . .
C303 C 1.3584(6) 0.3136(2) 0.6829(3) 0.0401(13) Uani 1 1 d U . .
O303 O 1.4287(5) 0.33183(19) 0.6300(2) 0.0628(12) Uani 1 1 d . . .
C302 C 1.3064(5) 0.3399(3) 0.8507(3) 0.0398(12) Uani 1 1 d . . .
O302 O 1.3414(5) 0.3790(2) 0.9037(2) 0.0650(12) Uani 1 1 d . . .
C301 C 1.0829(6) 0.3287(2) 0.7422(3) 0.0431(13) Uani 1 1 d . . .
O301 O 0.9785(4) 0.35831(18) 0.7254(3) 0.0694(12) Uani 1 1 d . . .
C403 C 1.5134(6) 0.2027(3) 0.8451(3) 0.0393(12) Uani 1 1 d . . .
O403 O 1.5968(4) 0.2362(2) 0.8819(2) 0.0539(10) Uani 1 1 d . . .
C402 C 1.4723(5) 0.1299(3) 0.6880(3) 0.0343(11) Uani 1 1 d . . .
O402 O 1.5206(4) 0.1119(2) 0.6280(2) 0.0512(9) Uani 1 1 d . . .
C401 C 1.4014(5) 0.0532(3) 0.8304(3) 0.0356(11) Uani 1 1 d . . .
O401 O 1.4172(4) -0.00735(18) 0.8627(2) 0.0538(10) Uani 1 1 d . . .
C5 C 1.0775(5) 0.1411(2) 0.8741(2) 0.0284(10) Uani 1 1 d . . .
C4 C 1.1833(5) 0.1748(2) 0.8143(2) 0.0243(9) Uani 1 1 d . . .
C3 C 1.1952(5) 0.1674(2) 0.7344(2) 0.0246(9) Uani 1 1 d . . .
C2 C 1.1071(5) 0.1236(2) 0.6782(2) 0.0231(9) Uani 1 1 d . . .
C1 C 0.9960(5) 0.0726(2) 0.6940(2) 0.0258(10) Uani 1 1 d . . .
C9 C 0.9307(5) 0.0489(2) 0.7713(2) 0.0262(9) Uani 1 1 d . . .
C8 C 1.0277(5) 0.0538(2) 0.8454(2) 0.0298(11) Uani 1 1 d . . .
H8B H 1.1142 0.0211 0.8343 0.036 Uiso 1 1 calc R . .
H8A H 0.9772 0.0274 0.8908 0.036 Uiso 1 1 calc R . .
C6 C 0.9479(5) 0.1973(2) 0.8798(3) 0.0380(11) Uani 1 1 d . . .
H6C H 0.8786 0.1743 0.9176 0.057 Uiso 1 1 calc R . .
H6B H 0.9038 0.2026 0.8266 0.057 Uiso 1 1 calc R . .
H6A H 0.9782 0.2512 0.8987 0.057 Uiso 1 1 calc R . .
C7 C 1.1459(6) 0.1320(3) 0.9578(2) 0.0406(12) Uani 1 1 d . . .
H7C H 1.0737 0.1133 0.9963 0.061 Uiso 1 1 calc R . .
H7B H 1.1839 0.1847 0.9753 0.061 Uiso 1 1 calc R . .
H7A H 1.2236 0.0921 0.9552 0.061 Uiso 1 1 calc R . .
C10 C 0.7954(5) 0.0270(2) 0.7776(3) 0.0368(11) Uani 1 1 d . . .
H10B H 0.7362 0.0261 0.7312 0.055 Uiso 1 1 calc R . .
H10A H 0.7573 0.0122 0.8285 0.055 Uiso 1 1 calc R . .

loop_
_atom_site_aniso_label
_atom_site_aniso_U_11
_atom_site_aniso_U_22
_atom_site_aniso_U_33
_atom_site_aniso_U_23
_atom_site_aniso_U_13
_atom_site_aniso_U_12
Co1 0.0356(4) 0.0304(3) 0.0246(3) -0.0043(2) 0.0041(3) -0.0008(3)
Co2 0.0301(3) 0.0319(3) 0.0222(3) 0.0022(2) -0.0026(3) -0.0030(3)
Co3 0.0304(4) 0.0272(3) 0.0302(3) -0.0016(2) -0.0043(3) -0.0004(3)
Co4 0.0244(3) 0.0330(3) 0.0247(3) 0.0011(2) -0.0007(3) 0.0023(3)
C103 0.047(4) 0.039(3) 0.033(3) -0.010(2) -0.003(3) 0.002(3)
O103 0.063(3) 0.072(2) 0.036(2) -0.0042(17) 0.023(2) -0.023(2)
C102 0.046(3) 0.038(3) 0.039(3) 0.000(2) 0.017(2) -0.002(2)
O102 0.063(3) 0.0427(19) 0.067(2) -0.0180(16) 0.003(2) -0.020(2)
C101 0.047(4) 0.034(3) 0.044(3) -0.008(2) 0.009(3) 0.004(3)
O101 0.075(3) 0.054(2) 0.070(3) -0.0035(18) -0.007(3) 0.025(2)
C203 0.040(3) 0.042(3) 0.029(2) -0.002(2) 0.000(2) 0.000(2)
O203 0.052(3) 0.059(2) 0.050(2) -0.0145(17) -0.016(2) -0.011(2)
C202 0.045(3) 0.044(3) 0.034(3) 0.008(2) 0.000(3) -0.003(3)
O202 0.073(3) 0.063(2) 0.062(2) 0.0283(18) 0.011(2) -0.017(2)
C201 0.028(3) 0.036(3) 0.038(3) 0.0022(19) -0.008(2) -0.003(2)
O201 0.036(2) 0.052(2) 0.061(2) -0.0129(16) 0.0004(19) 0.0035(19)
C303 0.054(4) 0.027(2) 0.039(3) 0.004(2) -0.006(3) -0.004(2)
O303 0.085(3) 0.060(2) 0.044(2) 0.0143(16) 0.008(2) -0.012(2)
C302 0.033(3) 0.045(3) 0.041(3) -0.009(2) -0.005(2) 0.006(2)
O302 0.063(3) 0.069(2) 0.063(3) -0.0346(19) -0.018(2) 0.007(2)
C301 0.040(3) 0.026(2) 0.063(3) -0.004(2) -0.014(3) -0.001(2)
O301 0.044(3) 0.0309(17) 0.133(4) -0.002(2) -0.034(3) -0.0005(18)
C403 0.034(3) 0.048(3) 0.036(3) -0.003(2) -0.007(2) 0.008(3)
O403 0.041(2) 0.065(2) 0.056(2) -0.0154(17) -0.019(2) 0.002(2)
C402 0.031(3) 0.034(2) 0.039(3) 0.0005(19) -0.002(2) -0.005(2)
O402 0.047(2) 0.071(2) 0.035(2) -0.0106(16) 0.0115(18) -0.002(2)
C401 0.030(3) 0.045(3) 0.032(3) 0.0013(19) 0.003(2) 0.011(2)
O401 0.060(3) 0.0477(19) 0.054(2) 0.0191(16) 0.003(2) 0.013(2)
C5 0.022(2) 0.041(2) 0.022(2) -0.0006(17) 0.0006(17) 0.004(2)
C4 0.021(2) 0.029(2) 0.024(2) 0.0005(16) 0.0001(18) 0.0038(18)
C3 0.021(2) 0.022(2) 0.031(2) 0.0013(16) 0.0015(19) 0.0008(17)
C2 0.021(2) 0.027(2) 0.022(2) -0.0006(15) -0.0015(18) 0.0027(19)
C1 0.031(3) 0.026(2) 0.020(2) -0.0023(16) -0.0006(19) 0.004(2)
C9 0.027(2) 0.0236(19) 0.028(2) 0.0033(16) -0.002(2) 0.0011(19)
C8 0.031(3) 0.032(2) 0.026(2) 0.0079(17) 0.002(2) 0.002(2)
C6 0.035(3) 0.041(2) 0.038(3) -0.0048(19) 0.008(2) 0.010(2)
C7 0.037(3) 0.057(3) 0.028(2) -0.001(2) 0.004(2) 0.004(3)
C10 0.033(3) 0.041(2) 0.036(3) 0.006(2) 0.003(2) -0.006(2)

loop_
_atom_type_symbol
_atom_type_description
_atom_type_scat_dispersion_real
_atom_type_scat_dispersion_imag
_atom_type_scat_source
C C 0.0033 0.0016 'International Tables Vol C Tables 4.2.6.8 and 6.1.1.4'
H H 0.0000 0.0000 'International Tables Vol C Tables 4.2.6.8 and 6.1.1.4'
O O 0.0106 0.0060 'International Tables Vol C Tables 4.2.6.8 and 6.1.1.4'
Co Co 0.3494 0.9721 'International Tables Vol C Tables 4.2.6.8 and 6.1.1.4'

loop_
_geom_angle_atom_site_label_1
_geom_angle_atom_site_label_2
_geom_angle_atom_site_label_3
_geom_angle
_geom_angle_site_symmetry_1
_geom_angle_site_symmetry_3
_geom_angle_publ_flag
C101 Co1 C102 98.1(2) . . ?
C101 Co1 C103 99.7(2) . . ?
C102 Co1 C103 104.35(19) . . ?
C101 Co1 C2 101.69(18) . . ?
C102 Co1 C2 144.8(2) . . ?
C103 Co1 C2 100.64(18) . . ?
C101 Co1 C1 103.25(18) . . ?
C102 Co1 C1 106.56(19) . . ?
C103 Co1 C1 138.02(18) . . ?
C2 Co1 C1 40.51(17) . . ?
C101 Co1 Co2 151.23(14) . . ?
C102 Co1 Co2 101.39(16) . . ?
C103 Co1 Co2 95.72(15) . . ?
C2 Co1 Co2 51.32(13) . . ?
C1 Co1 Co2 50.83(11) . . ?
C201 Co2 C202 100.6(2) . . ?
C201 Co2 C203 97.4(2) . . ?
C202 Co2 C203 106.2(2) . . ?
C201 Co2 C1 97.80(18) . . ?
C202 Co2 C1 137.0(2) . . ?
C203 Co2 C1 109.54(19) . . ?
C201 Co2 C2 107.48(18) . . ?
C202 Co2 C2 96.6(2) . . ?
C203 Co2 C2 142.45(18) . . ?
C1 Co2 C2 40.60(17) . . ?
C201 Co2 Co1 149.48(14) . . ?
C202 Co2 Co1 102.94(17) . . ?
C203 Co2 Co1 94.48(15) . . ?
C1 Co2 Co1 51.68(12) . . ?
C2 Co2 Co1 50.77(11) . . ?
C301 Co3 C303 100.1(2) . . ?
C301 Co3 C302 99.6(2) . . ?
C303 Co3 C302 104.0(2) . . ?
C301 Co3 C3 98.63(19) . . ?
C303 Co3 C3 104.06(17) . . ?
C302 Co3 C3 143.09(19) . . ?
C301 Co3 C4 102.49(19) . . ?
C303 Co3 C4 139.71(18) . . ?
C302 Co3 C4 104.58(19) . . ?
C3 Co3 C4 39.83(15) . . ?
C301 Co3 Co4 149.36(14) . . ?
C303 Co3 Co4 94.02(15) . . ?
C302 Co3 Co4 103.20(15) . . ?
C3 Co3 Co4 51.31(12) . . ?
C4 Co3 Co4 51.98(12) . . ?
C401 Co4 C403 96.4(2) . . ?
C401 Co4 C402 100.03(19) . . ?
C403 Co4 C402 106.4(2) . . ?
C401 Co4 C3 112.7(2) . . ?
C403 Co4 C3 140.68(18) . . ?
C402 Co4 C3 94.43(19) . . ?
C401 Co4 C4 98.46(19) . . ?
C403 Co4 C4 112.98(19) . . ?
C402 Co4 C4 133.92(19) . . ?
C3 Co4 C4 39.51(15) . . ?
C401 Co4 Co3 148.89(15) . . ?
C403 Co4 Co3 90.67(15) . . ?
C402 Co4 Co3 106.96(14) . . ?
C3 Co4 Co3 50.90(10) . . ?
C4 Co4 Co3 51.31(11) . . ?
O103 C103 Co1 176.5(4) . . ?
O102 C102 Co1 178.5(5) . . ?
O101 C101 Co1 178.7(5) . . ?
O203 C203 Co2 177.4(5) . . ?
O202 C202 Co2 173.9(5) . . ?
O201 C201 Co2 178.2(4) . . ?
O303 C303 Co3 176.4(4) . . ?
O302 C302 Co3 179.4(5) . . ?
O301 C301 Co3 177.4(5) . . ?
O403 C403 Co4 177.7(5) . . ?
O402 C402 Co4 174.7(4) . . ?
O401 C401 Co4 176.8(5) . . ?
C4 C5 C6 110.0(3) . . ?
C4 C5 C7 111.0(4) . . ?
C6 C5 C7 109.5(3) . . ?
C4 C5 C8 109.1(3) . . ?
C6 C5 C8 109.3(4) . . ?
C7 C5 C8 107.9(3) . . ?
C3 C4 C5 132.5(4) . . ?
C3 C4 Co3 69.3(2) . . ?
C5 C4 Co3 142.0(3) . . ?
C3 C4 Co4 69.2(3) . . ?
C5 C4 Co4 136.0(3) . . ?
Co3 C4 Co4 76.71(15) . . ?
C4 C3 C2 130.0(4) . . ?
C4 C3 Co3 70.9(2) . . ?
C2 C3 Co3 141.5(3) . . ?
C4 C3 Co4 71.3(3) . . ?
C2 C3 Co4 135.6(3) . . ?
Co3 C3 Co4 77.79(15) . . ?
C1 C2 C3 128.3(4) . . ?
C1 C2 Co1 70.9(2) . . ?
C3 C2 Co1 139.2(3) . . ?
C1 C2 Co2 69.3(3) . . ?
C3 C2 Co2 139.7(3) . . ?
Co1 C2 Co2 77.91(15) . . ?
C2 C1 C9 130.3(4) . . ?
C2 C1 Co2 70.1(2) . . ?
C9 C1 Co2 137.2(3) . . ?
C2 C1 Co1 68.6(2) . . ?
C9 C1 Co1 141.4(3) . . ?
Co2 C1 Co1 77.49(15) . . ?
C10 C9 C1 122.5(4) . . ?
C10 C9 C8 121.3(4) . . ?
C1 C9 C8 116.2(4) . . ?
C9 C8 C5 117.7(3) . . ?

loop_
_geom_bond_atom_site_label_1
_geom_bond_atom_site_label_2
_geom_bond_distance
_geom_bond_site_symmetry_2
_geom_bond_publ_flag
Co1 C101 1.796(6) . ?
Co1 C102 1.823(5) . ?
Co1 C103 1.838(5) . ?
Co1 C2 1.952(4) . ?
Co1 C1 1.980(4) . ?
Co1 Co2 2.4640(9) . ?
Co2 C201 1.808(5) . ?
Co2 C202 1.823(5) . ?
Co2 C203 1.827(5) . ?
Co2 C1 1.957(4) . ?
Co2 C2 1.967(4) . ?
Co3 C301 1.804(5) . ?
Co3 C303 1.814(5) . ?
Co3 C302 1.823(5) . ?
Co3 C3 1.955(4) . ?
Co3 C4 1.974(4) . ?
Co3 Co4 2.4617(8) . ?
Co4 C401 1.791(5) . ?
Co4 C403 1.804(5) . ?
Co4 C402 1.815(5) . ?
Co4 C3 1.966(4) . ?
Co4 C4 1.993(4) . ?
C103 O103 1.132(6) . ?
C102 O102 1.133(5) . ?
C101 O101 1.138(6) . ?
C203 O203 1.129(5) . ?
C202 O202 1.138(5) . ?
C201 O201 1.125(5) . ?
C303 O303 1.139(6) . ?
C302 O302 1.138(5) . ?
C301 O301 1.128(6) . ?
C403 O403 1.135(5) . ?
C402 O402 1.136(5) . ?
C401 O401 1.139(5) . ?
C5 C4 1.510(6) . ?
C5 C6 1.528(6) . ?
C5 C7 1.540(6) . ?
C5 C8 1.581(6) . ?
C4 C3 1.338(5) . ?
C3 C2 1.439(6) . ?
C2 C1 1.362(6) . ?
C1 C9 1.476(6) . ?
C9 C10 1.322(6) . ?
C9 C8 1.533(6) . ?
